data_7201920
loop_
_publ_author_name
'Braga, Dario'
'Grepioni, Fabrizia'
'Maini, Lucia'
'Brescello, Roberto'
'Cotarca, Livius'

_publ_section_title
;
 Simple and quantitative mechanochemical preparation of the first zinc
 and copper complexes of the neuroleptic drug gabapentin
;
_journal_issue 5
_journal_name_full CrystEngComm
_journal_page_first 469
_journal_paper_doi 10.1039/b719451j
_journal_volume 10
_journal_year 2008
_chemical_formula_sum 'C18 H34 Cl2 Cu N2 O4'
_chemical_formula_weight 476.91
_chemical_name_systematic
;
?
;
_space_group_IT_number 14
_symmetry_cell_setting monoclinic
_symmetry_space_group_name_Hall '-P 2yab'
_symmetry_space_group_name_H-M 'P 1 21/a 1'
_atom_sites_solution_hydrogens geom
_atom_sites_solution_primary direct
_atom_sites_solution_secondary difmap
_audit_creation_method SHELXL-97
_cell_angle_alpha 90.00
_cell_angle_beta 112.87(2)
_cell_angle_gamma 90.00
_cell_formula_units_Z 2
_cell_length_a 11.865(6)
_cell_length_b 6.750(4)
_cell_length_c 15.109(9)
_cell_measurement_temperature 293(2)
_cell_volume 1114.9(11)
_computing_structure_refinement 'SHELXL-97 (Sheldrick, 1997)'
_computing_structure_solution 'SHELXS-97 (Sheldrick, 1990)'
_diffrn_ambient_temperature 293(2)
_diffrn_measured_fraction_theta_full 0.991
_diffrn_measured_fraction_theta_max 0.991
_diffrn_radiation_monochromator graphite
_diffrn_radiation_source 'fine-focus sealed tube'
_diffrn_radiation_type MoK\a
_diffrn_radiation_wavelength 0.71073
_diffrn_reflns_av_R_equivalents 0.0689
_diffrn_reflns_av_sigmaI/netI 0.0581
_diffrn_reflns_limit_h_max 12
_diffrn_reflns_limit_h_min -14
_diffrn_reflns_limit_k_max 8
_diffrn_reflns_limit_k_min 0
_diffrn_reflns_limit_l_max 17
_diffrn_reflns_limit_l_min 0
_diffrn_reflns_number 2005
_diffrn_reflns_theta_full 25.00
_diffrn_reflns_theta_max 25.00
_diffrn_reflns_theta_min 3.55
_exptl_absorpt_coefficient_mu 1.244
_exptl_absorpt_correction_type none
_exptl_crystal_colour blue
_exptl_crystal_density_diffrn 1.421
_exptl_crystal_density_method 'not measured'
_exptl_crystal_description prism
_exptl_crystal_F_000 502
_exptl_crystal_size_max 0.24
_exptl_crystal_size_mid 0.20
_exptl_crystal_size_min 0.18
_refine_diff_density_max 1.241
_refine_diff_density_min -0.876
_refine_diff_density_rms 0.123
_refine_ls_extinction_method none
_refine_ls_goodness_of_fit_ref 0.980
_refine_ls_hydrogen_treatment riding
_refine_ls_matrix_type full
_refine_ls_number_parameters 124
_refine_ls_number_reflns 1929
_refine_ls_number_restraints 0
_refine_ls_restrained_S_all 0.980
_refine_ls_R_factor_all 0.1101
_refine_ls_R_factor_gt 0.0601
_refine_ls_shift/su_max 0.000
_refine_ls_shift/su_mean 0.000
_refine_ls_structure_factor_coef Fsqd
_refine_ls_weighting_details 'calc w=1/[\s^2^(Fo^2^)+(0.0914P)^2^+5.7322P] where P=(Fo^2^+2Fc^2^)/3'
_refine_ls_weighting_scheme calc
_refine_ls_wR_factor_gt 0.1586
_refine_ls_wR_factor_ref 0.1838
_reflns_number_gt 1198
_reflns_number_total 1929
_reflns_threshold_expression >2sigma(I)
_cod_data_source_file b719451j.txt
_cod_data_source_block 2_[CuCl2(gabapentin)2]
_cod_depositor_comments
;
The following automatic conversions were performed:
'_symmetry_cell_setting' value 'Monoclinic' changed to 'monoclinic'
according to '/home/saulius/struct/CIF-dictionaries/cif_core.dic'
dictionary named 'cif_core.dic' version 2.4.1 from 2010-06-29.

Automatic conversion script
Id: cif_fix_enum 1527 2010-12-29 10:47:43Z saulius 
;
_cod_original_sg_symbol_H-M P2(1)/a
_cod_database_code 7201920

loop_
_symmetry_equiv_pos_as_xyz
'x, y, z'
'-x+1/2, y+1/2, -z'
'-x, -y, -z'
'x-1/2, -y-1/2, z'

loop_
_atom_site_label
_atom_site_type_symbol
_atom_site_fract_x
_atom_site_fract_y
_atom_site_fract_z
_atom_site_U_iso_or_equiv
_atom_site_adp_type
_atom_site_occupancy
_atom_site_symmetry_multiplicity
_atom_site_calc_flag
_atom_site_refinement_flags
_atom_site_disorder_assembly
_atom_site_disorder_group
C1 C 0.5050(6) 0.2752(10) 0.3763(5) 0.0302(15) Uani 1 1 d . . .
C2 C 0.4844(6) 0.4713(10) 0.3255(5) 0.0341(16) Uani 1 1 d . . .
H2A H 0.5448 0.4883 0.2975 0.041 Uiso 1 1 calc R . .
H2B H 0.4963 0.5764 0.3721 0.041 Uiso 1 1 calc R . .
C3 C 0.3554(5) 0.4905(10) 0.2457(4) 0.0276(13) Uani 1 1 d . . .
C4 C 0.3376(7) 0.3474(12) 0.1628(5) 0.0423(18) Uani 1 1 d . . .
H4A H 0.2519 0.3468 0.1199 0.051 Uiso 1 1 calc R . .
H4B H 0.3588 0.2146 0.1884 0.051 Uiso 1 1 calc R . .
C5 C 0.4159(9) 0.4015(15) 0.1044(6) 0.061(3) Uani 1 1 d . . .
H5A H 0.5015 0.3788 0.1439 0.073 Uiso 1 1 calc R . .
H5B H 0.3935 0.3155 0.0487 0.073 Uiso 1 1 calc R . .
C6 C 0.3986(10) 0.6135(17) 0.0717(7) 0.073(3) Uani 1 1 d . . .
H6A H 0.3170 0.6297 0.0227 0.088 Uiso 1 1 calc R . .
H6B H 0.4568 0.6451 0.0431 0.088 Uiso 1 1 calc R . .
C7 C 0.4158(9) 0.7577(13) 0.1532(7) 0.060(2) Uani 1 1 d . . .
H7A H 0.5008 0.7567 0.1976 0.072 Uiso 1 1 calc R . .
H7B H 0.3961 0.8906 0.1274 0.072 Uiso 1 1 calc R . .
C8 C 0.3355(7) 0.7046(11) 0.2068(5) 0.0394(18) Uani 1 1 d . . .
H8A H 0.2504 0.7208 0.1640 0.047 Uiso 1 1 calc R . .
H8B H 0.3522 0.7956 0.2601 0.047 Uiso 1 1 calc R . .
C9 C 0.2562(6) 0.4323(11) 0.2837(5) 0.0356(17) Uani 1 1 d . . .
H9A H 0.1774 0.4766 0.2377 0.043 Uiso 1 1 calc R . .
H9B H 0.2533 0.2889 0.2867 0.043 Uiso 1 1 calc R . .
Cl Cl 0.70770(14) 0.0218(3) 0.57697(13) 0.0382(5) Uani 1 1 d . . .
Cu Cu 0.5000 0.0000 0.5000 0.0230(3) Uani 1 2 d S . .
N1 N 0.2731(5) 0.5121(9) 0.3786(4) 0.0349(13) Uani 1 1 d . . .
H100 H 0.2946 0.6532 0.3813 0.090 Uiso 1 1 d . . .
H101 H 0.3519 0.4717 0.4279 0.090 Uiso 1 1 d . . .
H102 H 0.2016 0.4781 0.3881 0.090 Uiso 1 1 d . . .
O1 O 0.4907(4) 0.2722(6) 0.4566(3) 0.0304(10) Uani 1 1 d . . .
O2 O 0.5330(4) 0.1253(7) 0.3426(4) 0.0416(13) Uani 1 1 d . . .

loop_
_atom_site_aniso_label
_atom_site_aniso_U_11
_atom_site_aniso_U_22
_atom_site_aniso_U_33
_atom_site_aniso_U_23
_atom_site_aniso_U_13
_atom_site_aniso_U_12
C1 0.016(3) 0.033(4) 0.044(4) 0.001(3) 0.015(3) -0.001(3)
C2 0.020(3) 0.042(4) 0.046(4) 0.006(3) 0.019(3) -0.001(3)
C3 0.022(3) 0.030(3) 0.032(3) 0.006(3) 0.011(3) -0.001(3)
C4 0.038(4) 0.046(4) 0.043(4) -0.002(4) 0.016(4) 0.005(4)
C5 0.069(6) 0.081(6) 0.046(5) -0.004(5) 0.037(5) 0.013(5)
C6 0.089(8) 0.092(8) 0.062(6) 0.022(6) 0.055(6) 0.016(6)
C7 0.068(6) 0.051(5) 0.077(6) 0.025(5) 0.046(5) 0.010(4)
C8 0.038(4) 0.034(4) 0.052(5) 0.011(3) 0.023(4) 0.006(3)
C9 0.018(3) 0.043(4) 0.047(4) 0.008(3) 0.014(3) 0.000(3)
Cl 0.0179(8) 0.0407(10) 0.0568(12) 0.0068(9) 0.0155(8) 0.0016(8)
Cu 0.0157(5) 0.0215(5) 0.0349(6) 0.0037(5) 0.0132(4) 0.0022(5)
N1 0.024(3) 0.037(3) 0.056(4) -0.001(3) 0.030(3) -0.002(3)
O1 0.029(3) 0.024(2) 0.042(3) 0.003(2) 0.019(2) 0.0008(19)
O2 0.030(3) 0.040(3) 0.059(3) -0.003(2) 0.022(3) 0.013(2)

loop_
_atom_type_symbol
_atom_type_description
_atom_type_scat_dispersion_real
_atom_type_scat_dispersion_imag
_atom_type_scat_source
C C 0.0033 0.0016 'International Tables Vol C Tables 4.2.6.8 and 6.1.1.4'
H H 0.0000 0.0000 'International Tables Vol C Tables 4.2.6.8 and 6.1.1.4'
Cl Cl 0.1484 0.1585 'International Tables Vol C Tables 4.2.6.8 and 6.1.1.4'
Cu Cu 0.3201 1.2651 'International Tables Vol C Tables 4.2.6.8 and 6.1.1.4'
N N 0.0061 0.0033 'International Tables Vol C Tables 4.2.6.8 and 6.1.1.4'
O O 0.0106 0.0060 'International Tables Vol C Tables 4.2.6.8 and 6.1.1.4'

loop_
_geom_angle_atom_site_label_1
_geom_angle_atom_site_label_2
_geom_angle_atom_site_label_3
_geom_angle
_geom_angle_site_symmetry_1
_geom_angle_site_symmetry_3
_geom_angle_publ_flag
O2 C1 O1 122.0(6) . . ?
O2 C1 C2 121.9(6) . . ?
O1 C1 C2 116.1(6) . . ?
C1 C2 C3 112.9(5) . . ?
C1 C2 H2A 109.0 . . ?
C3 C2 H2A 109.0 . . ?
C1 C2 H2B 109.0 . . ?
C3 C2 H2B 109.0 . . ?
H2A C2 H2B 107.8 . . ?
C4 C3 C8 109.1(6) . . ?
C4 C3 C9 105.1(6) . . ?
C8 C3 C9 110.7(5) . . ?
C4 C3 C2 111.5(6) . . ?
C8 C3 C2 109.6(5) . . ?
C9 C3 C2 110.8(5) . . ?
C3 C4 C5 113.2(7) . . ?
C3 C4 H4A 108.9 . . ?
C5 C4 H4A 108.9 . . ?
C3 C4 H4B 108.9 . . ?
C5 C4 H4B 108.9 . . ?
H4A C4 H4B 107.8 . . ?
C6 C5 C4 112.1(7) . . ?
C6 C5 H5A 109.2 . . ?
C4 C5 H5A 109.2 . . ?
C6 C5 H5B 109.2 . . ?
C4 C5 H5B 109.2 . . ?
H5A C5 H5B 107.9 . . ?
C5 C6 C7 112.7(7) . . ?
C5 C6 H6A 109.1 . . ?
C7 C6 H6A 109.1 . . ?
C5 C6 H6B 109.1 . . ?
C7 C6 H6B 109.1 . . ?
H6A C6 H6B 107.8 . . ?
C8 C7 C6 111.6(8) . . ?
C8 C7 H7A 109.3 . . ?
C6 C7 H7A 109.3 . . ?
C8 C7 H7B 109.3 . . ?
C6 C7 H7B 109.3 . . ?
H7A C7 H7B 108.0 . . ?
C7 C8 C3 113.0(6) . . ?
C7 C8 H8A 109.0 . . ?
C3 C8 H8A 109.0 . . ?
C7 C8 H8B 109.0 . . ?
C3 C8 H8B 109.0 . . ?
H8A C8 H8B 107.8 . . ?
N1 C9 C3 115.7(5) . . ?
N1 C9 H9A 108.4 . . ?
C3 C9 H9A 108.4 . . ?
N1 C9 H9B 108.4 . . ?
C3 C9 H9B 108.4 . . ?
H9A C9 H9B 107.4 . . ?
O1 Cu O1 180.0(3) 3_656 . ?
O1 Cu Cl 91.11(14) 3_656 3_656 ?
O1 Cu Cl 88.89(14) . 3_656 ?
O1 Cu Cl 88.89(14) 3_656 . ?
O1 Cu Cl 91.11(14) . . ?
Cl Cu Cl 180.00(4) 3_656 . ?
C9 N1 H100 109.3 . . ?
C9 N1 H101 111.6 . . ?
H100 N1 H101 94.7 . . ?
C9 N1 H102 105.6 . . ?
H100 N1 H102 117.6 . . ?
H101 N1 H102 117.7 . . ?
C1 O1 Cu 108.8(4) . . ?

loop_
_geom_bond_atom_site_label_1
_geom_bond_atom_site_label_2
_geom_bond_distance
_geom_bond_site_symmetry_2
_geom_bond_publ_flag
C1 O2 1.235(8) . ?
C1 O1 1.289(8) . ?
C1 C2 1.501(9) . ?
C2 C3 1.543(9) . ?
C2 H2A 0.9700 . ?
C2 H2B 0.9700 . ?
C3 C4 1.531(9) . ?
C3 C8 1.543(9) . ?
C3 C9 1.548(8) . ?
C4 C5 1.553(11) . ?
C4 H4A 0.9700 . ?
C4 H4B 0.9700 . ?
C5 C6 1.502(14) . ?
C5 H5A 0.9700 . ?
C5 H5B 0.9700 . ?
C6 C7 1.520(13) . ?
C6 H6A 0.9700 . ?
C6 H6B 0.9700 . ?
C7 C8 1.514(10) . ?
C7 H7A 0.9700 . ?
C7 H7B 0.9700 . ?
C8 H8A 0.9700 . ?
C8 H8B 0.9700 . ?
C9 N1 1.469(9) . ?
C9 H9A 0.9700 . ?
C9 H9B 0.9700 . ?
Cl Cu 2.285(2) . ?
Cu O1 1.939(4) 3_656 ?
Cu O1 1.939(4) . ?
Cu Cl 2.285(2) 3_656 ?
N1 H100 0.9830 . ?
N1 H101 0.9807 . ?
N1 H102 0.9424 . ?
